data_7133976
loop_
_publ_author_name
'Bohlen, Josina L.'
'Wieprecht, Nele'
'Arrowsmith, Merle'
'H&#xe4;fner, Alena'
'Neder, Marco'
'Braunschweig, Holger'

_publ_section_title
;
 One-step selective synthesis of doubly and triply fused chiral
 boroloborole derivatives.
;
_journal_issue 99
_journal_name_full 'Chemical communications (Cambridge, England)'
_journal_page_first 14782
_journal_page_last 14785
_journal_paper_doi 10.1039/d4cc04433a
_journal_volume 60
_journal_year 2024
_chemical_formula_moiety 'C46 H32 B2, C6 H6'
_chemical_formula_sum 'C52 H38 B2'
_chemical_formula_weight 684.44
_chemical_name_systematic 4Bz-BzPh
_chemical_properties_physical Air-sensitive,Moisture-sensitive
_space_group_crystal_system orthorhombic
_space_group_IT_number 61
_space_group_name_Hall '-P 2ac 2ab'
_space_group_name_H-M_alt 'P b c a'
_atom_sites_solution_hydrogens geom
_atom_sites_solution_primary dual
_atom_sites_solution_secondary difmap
_audit_creation_date 2024-06-14
_audit_creation_method 'CIF-fill 1.5c (K.Radacki, 2005-23)'
_audit_update_record
;
2024-08-23 deposited with the CCDC.	2024-11-12 downloaded from the CCDC.
;
_cell_angle_alpha 90
_cell_angle_beta 90
_cell_angle_gamma 90
_cell_formula_units_Z 8
_cell_length_a 20.95130(10)
_cell_length_b 15.16980(10)
_cell_length_c 23.25820(10)
_cell_measurement_reflns_used 56480
_cell_measurement_temperature 100(2)
_cell_measurement_theta_max 74.7370
_cell_measurement_theta_min 3.7930
_cell_volume 7392.08(7)
_computing_cell_refinement 'CrysAlisPro 1.171.41.112a (Rigaku OD, 2021)'
_computing_data_collection 'CrysAlisPro 1.171.41.112a (Rigaku OD, 2021)'
_computing_data_reduction 'CrysAlisPro 1.171.41.112a (Rigaku OD, 2021)'
_computing_molecular_graphics 'ShelXLe (Huebschle et all, 2011)'
_computing_publication_material 'SHELXL-2019/1 (Sheldrick, 2019)'
_computing_structure_refinement 'SHELXL-2019/1 (Sheldrick, 2019)'
_computing_structure_solution 'SHELXT 2014/5 (Sheldrick, 2014)''
_diffrn_ambient_environment N~2~
_diffrn_ambient_temperature 100(2)
_diffrn_detector HPA
_diffrn_detector_area_resol_mean 10.0
_diffrn_detector_type 'HyPix Arc150'
_diffrn_measured_fraction_theta_full 1.000
_diffrn_measured_fraction_theta_max 0.991
_diffrn_measurement_details
;
 List of Runs (angles in degrees, time in seconds):
 --------------------------------------------------------------------------
  1  \w     48.00  92.00   0.50    0.13    --   84.60  15.00 -90.00   88
  2  \w    -97.00 -32.00   0.50    0.13    --  -78.00 114.00 137.32  130
  3  \w    -60.00 -26.00   0.50    0.13    --  -69.86 126.00-180.00   68
  4  \w    -60.00 -25.00   0.50    0.13    --  -69.86 126.00 120.00   70
  5  \w    110.00 135.00   0.50    0.13    --   84.60  15.00 -90.00   50
  6  \w   -107.00 -70.00   0.50    0.13    --  -60.33 -15.00  90.00   74
  7  \w    -58.00 -33.00   0.50    0.13    --  -60.33 -15.00  90.00   50
  8  \w     39.00  64.00   0.50    0.13    --   84.60-112.00  90.00   50
  9  \w     58.00  89.00   0.50    0.13    --   84.60 -95.00-120.00   62
 10  \w     67.00  92.00   0.50    0.13    --   84.60 -95.00 150.00   50
 11  \w   -127.00 -40.00   0.50    0.13    --  -76.36 -15.00-120.00  174
 12  \w     46.00  91.00   0.50    0.13    --   84.60 -95.00 -30.00   90
 13  \w    -56.00 -22.00   0.50    0.13    --  -69.86 126.00 -60.00   68
 14  \w     18.00  45.00   0.50    0.13    --   58.74 -95.00 -60.00   54
 15  \w     53.00  91.00   0.50    0.13    --   84.60 -95.00   0.00   76
 16  \w     66.00  91.00   0.50    0.13    --   84.60 -95.00 -90.00   50
 17  \w     56.00 106.00   0.50    0.13    --   58.74  15.00 -90.00  100
 18  \w     66.00  91.00   0.50    0.13    --   84.60 -95.00  90.00   50
 19  \w    -64.00 -31.00   0.50    0.13    --  -76.36 112.00  90.00   66
 20  \w     21.00  48.00   0.50    0.13    --   58.74 -95.00 -30.00   54
 21  \w     66.00  91.00   0.50    0.13    --   84.60 -95.00  60.00   50
 22  \w    -97.00 -34.00   0.50    0.13    --  -79.50 115.00  47.97  126
 23  \w     66.00  92.00   0.50    0.13    --   84.60 -95.00 -60.00   52
 24  \w     44.00  72.00   0.50    0.13    --   58.74  15.00   0.00   56
 25  \w     50.00 135.00   0.50    0.13    --   84.60  15.00  90.00  170
 26  \w   -111.00 -59.00   0.50    0.13    --  -60.33 -15.00  30.00  104
 27  \w   -126.00 -42.00   0.50    0.13    --  -76.36 -15.00 -30.00  168
 28  \w    -79.00 -31.00   0.50    0.13    --  -76.36 112.00-180.00   96
 29  \w    -64.00 -24.00   0.50    0.13    --  -60.33 126.00  30.00   80
 30  \w     44.00  90.00   0.50    0.13    --   84.60 -95.00 120.00   92
 31  \w     41.00  93.00   0.50    0.13    --   84.60-112.00 -30.00  104
 32  \w     35.00  92.00   0.50    0.13    --   76.71-112.00 -60.00  114
 33  \w     34.00  59.00   0.50    0.13    --   76.71 -95.00-180.00   50
 34  \w     66.00  92.00   0.50    0.13    --   84.60 -95.00-150.00   52
 35  \w     40.00  84.00   0.50    0.13    --   76.71 -95.00   0.00   88
 36  \w     34.00  59.00   0.50    0.13    --   76.71 -95.00 -90.00   50
 37  \w     63.00  92.00   0.50    0.13    --   84.60 -95.00  30.00   58
 38  \w     22.00  51.00   0.50    0.13    --   58.74 -95.00   0.00   58
 39  \w     37.00  68.00   0.50    0.13    --   76.71 -95.00  30.00   62
 40  \w     48.00 135.00   0.50    0.13    --   84.60  15.00-180.00  174
 41  \w     67.00  92.00   0.50    0.13    --   84.60 -95.00-180.00   50
 42  \w     24.00  58.00   0.50    0.13    --   71.44-126.00-180.00   68
;
_diffrn_measurement_device 'four-circle diffractometer'
_diffrn_measurement_device_type 'Rigaku XtaLAB Synergy-R'
_diffrn_measurement_method '\w scans'
_diffrn_orient_matrix_type
;
 CrysAlisPro convention (1999,Acta A55,543-557)
;
_diffrn_orient_matrix_UB_11 0.0664195000
_diffrn_orient_matrix_UB_12 0.0174184000
_diffrn_orient_matrix_UB_13 0.0260450000
_diffrn_orient_matrix_UB_21 -0.0297322000
_diffrn_orient_matrix_UB_22 0.0657267000
_diffrn_orient_matrix_UB_23 0.0428142000
_diffrn_orient_matrix_UB_31 -0.0105220000
_diffrn_orient_matrix_UB_32 -0.0754353000
_diffrn_orient_matrix_UB_33 0.0433147000
_diffrn_radiation_monochromator 'multi-layer mirror'
_diffrn_radiation_probe x-ray
_diffrn_radiation_type CuK\a
_diffrn_radiation_wavelength 1.54184
_diffrn_radiation_xray_symbol K-L~2,3~
_diffrn_reflns_av_R_equivalents 0.0310
_diffrn_reflns_av_unetI/netI 0.0154
_diffrn_reflns_Laue_measured_fraction_full 1.000
_diffrn_reflns_Laue_measured_fraction_max 0.991
_diffrn_reflns_limit_h_max 26
_diffrn_reflns_limit_h_min -25
_diffrn_reflns_limit_k_max 16
_diffrn_reflns_limit_k_min -18
_diffrn_reflns_limit_l_max 28
_diffrn_reflns_limit_l_min -26
_diffrn_reflns_number 101208
_diffrn_reflns_point_group_measured_fraction_full 1.000
_diffrn_reflns_point_group_measured_fraction_max 0.991
_diffrn_reflns_theta_full 67.684
_diffrn_reflns_theta_max 74.986
_diffrn_reflns_theta_min 3.801
_diffrn_source 'rotating-anode X-ray tube'
_diffrn_source_type 'PhotonJet-R X-ray Source'
_exptl_absorpt_coefficient_mu 0.518
_exptl_absorpt_correction_T_max 1.00000
_exptl_absorpt_correction_T_min 0.72238
_exptl_absorpt_correction_type multi-scan
_exptl_absorpt_process_details
;
 CrysAlisPro 1.171.41.112a (Rigaku Oxford Diffraction, 2021) Empirical 
 absorption correction using spherical harmonics, implemented in SCALE3 
 ABSPACK scaling algorithm.
;
_exptl_crystal_colour 'clear dark red'
_exptl_crystal_density_diffrn 1.230
_exptl_crystal_description block
_exptl_crystal_F_000 2880
_exptl_crystal_preparation
;
 For data collection the crystal was immersed in a film of perfluoropolyether 
 oil, mounted on a polyimide loop and transferred to stream of cold nitrogen 
 (Oxford Cryostream 800).
;
_exptl_crystal_recrystallization_method 'Re-crystallisation from solvent: C6H6'
_exptl_crystal_size_max 0.270
_exptl_crystal_size_mid 0.200
_exptl_crystal_size_min 0.110
_refine_diff_density_max 0.209
_refine_diff_density_min -0.192
_refine_diff_density_rms 0.037
_refine_ls_extinction_method none
_refine_ls_goodness_of_fit_ref 1.042
_refine_ls_hydrogen_treatment constr
_refine_ls_matrix_type full
_refine_ls_number_parameters 518
_refine_ls_number_reflns 7542
_refine_ls_number_restraints 180
_refine_ls_restrained_S_all 1.032
_refine_ls_R_factor_all 0.0408
_refine_ls_R_factor_gt 0.0357
_refine_ls_shift/su_max 0.001
_refine_ls_shift/su_mean 0.000
_refine_ls_structure_factor_coef Fsqd
_refine_ls_weighting_details
;
 w=1/[\s^2^(Fo^2^)+(0.0425P)^2^+2.4536P] where P=(Fo^2^+2Fc^2^)/3
;
_refine_ls_weighting_scheme calc
_refine_ls_wR_factor_gt 0.0876
_refine_ls_wR_factor_ref 0.0905
_reflns_Friedel_coverage 0.000
_reflns_number_gt 6691
_reflns_number_total 7542
_reflns_threshold_expression 'I > 2\s(I)'
_cod_data_source_file d4cc04433a3.cif
_cod_data_source_block NeWi019_NeWi_a
_cod_depositor_comments 'Adding full bibliography for 7133971--7133976.cif.'
_cod_database_code 7133976
_shelx_shelxl_version_number 2019/1
_shelx_space_group_comment
;
 The symmetry employed for this shelxl refinement is uniquely defined by the 
 following loop, which should always be used as a source of symmetry 
 information in preference to the above space-group names. They are only 
 intended as comments.
;
_shelx_estimated_absorpt_t_min 0.873
_shelx_estimated_absorpt_t_max 0.945

loop_
_space_group_symop_operation_xyz
'x, y, z'
'-x+1/2, -y, z+1/2'
'-x, y+1/2, -z+1/2'
'x+1/2, -y+1/2, -z'
'-x, -y, -z'
'x-1/2, y, -z-1/2'
'x, -y-1/2, z-1/2'
'-x-1/2, y-1/2, z'

loop_
_atom_site_label
_atom_site_type_symbol
_atom_site_fract_x
_atom_site_fract_y
_atom_site_fract_z
_atom_site_U_iso_or_equiv
_atom_site_adp_type
_atom_site_occupancy
_atom_site_site_symmetry_order
_atom_site_calc_flag
_atom_site_refinement_flags_posn
_atom_site_refinement_flags_adp
_atom_site_refinement_flags_occupancy
_atom_site_disorder_assembly
_atom_site_disorder_group
C2_1 C 0.39876(5) 0.43710(7) 0.62871(5) 0.0224(2) Uani 1 1 d . . . . .
H2_1 H 0.370883 0.408486 0.602454 0.027 Uiso 1 1 calc R U . . .
C3_1 C 0.42164(5) 0.39051(7) 0.67594(5) 0.0256(2) Uani 1 1 d . . . . .
H3_1 H 0.409179 0.330979 0.681857 0.031 Uiso 1 1 calc R U . . .
C1_1 C 0.41583(5) 0.52539(7) 0.61884(5) 0.0193(2) Uani 1 1 d . . . . .
C4_1 C 0.46266(6) 0.43135(8) 0.71428(5) 0.0258(2) Uani 1 1 d . . . . .
H4_1 H 0.478339 0.399942 0.746673 0.031 Uiso 1 1 calc R U . . .
C5_1 C 0.48087(5) 0.51841(7) 0.70528(5) 0.0233(2) Uani 1 1 d . . . . .
H5_1 H 0.509641 0.545362 0.731502 0.028 Uiso 1 1 calc R U . . .
C6_1 C 0.45786(5) 0.56762(7) 0.65846(4) 0.0199(2) Uani 1 1 d . . . . .
C7_1 C 0.43442(5) 0.74941(7) 0.64141(4) 0.0193(2) Uani 1 1 d . . . . .
C8_1 C 0.47357(5) 0.82134(7) 0.63928(4) 0.0192(2) Uani 1 1 d . . . . .
C9_1 C 0.54112(5) 0.79748(7) 0.65267(4) 0.0201(2) Uani 1 1 d . . . . .
C10_1 C 0.54575(5) 0.70648(7) 0.66549(5) 0.0214(2) Uani 1 1 d . . . . .
C11_1 C 0.60441(5) 0.67233(8) 0.68130(5) 0.0263(2) Uani 1 1 d . . . . .
H11_1 H 0.608508 0.611342 0.689799 0.032 Uiso 1 1 calc R U . . .
C12_1 C 0.65795(5) 0.72794(8) 0.68477(5) 0.0292(3) Uani 1 1 d . . . . .
H12_1 H 0.698058 0.704526 0.696174 0.035 Uiso 1 1 calc R U . . .
C13_1 C 0.65255(5) 0.81635(8) 0.67170(5) 0.0266(2) Uani 1 1 d . . . . .
H13_1 H 0.689151 0.853200 0.673679 0.032 Uiso 1 1 calc R U . . .
C14_1 C 0.59362(5) 0.85233(7) 0.65554(5) 0.0228(2) Uani 1 1 d . . . . .
H14_1 H 0.589854 0.913261 0.646743 0.027 Uiso 1 1 calc R U . . .
C15_1 C 0.42718(5) 0.62858(7) 0.51817(4) 0.0189(2) Uani 1 1 d . . . . .
C16_1 C 0.38372(5) 0.65773(7) 0.47867(4) 0.0193(2) Uani 1 1 d . . . . .
C17_1 C 0.31903(5) 0.61935(7) 0.48940(4) 0.0199(2) Uani 1 1 d . . . . .
C18_1 C 0.32002(5) 0.56552(7) 0.53904(5) 0.0201(2) Uani 1 1 d . . . . .
C19_1 C 0.26467(5) 0.52317(7) 0.55600(5) 0.0229(2) Uani 1 1 d . . . . .
H19_1 H 0.264279 0.488852 0.590162 0.027 Uiso 1 1 calc R U . . .
C20_1 C 0.20902(5) 0.53094(8) 0.52266(5) 0.0259(2) Uani 1 1 d . . . . .
H20_1 H 0.171220 0.500915 0.533873 0.031 Uiso 1 1 calc R U . . .
C21_1 C 0.20926(5) 0.58225(8) 0.47359(5) 0.0258(2) Uani 1 1 d . . . . .
H21_1 H 0.171667 0.586378 0.450915 0.031 Uiso 1 1 calc R U . . .
C22_1 C 0.26430(5) 0.62839(7) 0.45672(5) 0.0226(2) Uani 1 1 d . . . . .
H22_1 H 0.263909 0.665019 0.423594 0.027 Uiso 1 1 calc R U . . .
B1_1 B 0.39000(6) 0.56984(8) 0.56319(5) 0.0194(2) Uani 1 1 d . . . . .
B2_1 B 0.47753(6) 0.66651(8) 0.65500(5) 0.0202(2) Uani 1 1 d . . . . .
C1_2 C 0.49597(5) 0.65060(7) 0.51970(4) 0.0190(2) Uani 1 1 d . . . . .
C2_2 C 0.54046(5) 0.58630(7) 0.53621(4) 0.0209(2) Uani 1 1 d . . . . .
H2_2 H 0.526011 0.528863 0.545995 0.025 Uiso 1 1 calc R U . . .
C3_2 C 0.60535(5) 0.60519(8) 0.53850(5) 0.0249(2) Uani 1 1 d . . . . .
H3_2 H 0.634838 0.560558 0.549250 0.030 Uiso 1 1 calc R U . . .
C4_2 C 0.62718(5) 0.68928(8) 0.52510(5) 0.0268(2) Uani 1 1 d . . . . .
H4_2 H 0.671451 0.702505 0.526901 0.032 Uiso 1 1 calc R U . . .
C5_2 C 0.58359(6) 0.75376(8) 0.50906(5) 0.0268(2) Uani 1 1 d . . . . .
H5_2 H 0.598241 0.811349 0.499928 0.032 Uiso 1 1 calc R U . . .
C6_2 C 0.51901(5) 0.73488(7) 0.50624(5) 0.0229(2) Uani 1 1 d . . . . .
H6_2 H 0.489881 0.779693 0.495021 0.027 Uiso 1 1 calc R U . . .
C1_3 C 0.36472(5) 0.74937(7) 0.63132(5) 0.0194(2) Uani 1 1 d . . . . .
C2_3 C 0.33634(5) 0.79878(7) 0.58730(5) 0.0218(2) Uani 1 1 d . . . . .
H2_3 H 0.362108 0.835719 0.563865 0.026 Uiso 1 1 calc R U . . .
C3_3 C 0.27107(5) 0.79445(7) 0.57749(5) 0.0249(2) Uani 1 1 d . . . . .
H3_3 H 0.252701 0.827812 0.547138 0.030 Uiso 1 1 calc R U . . .
C4_3 C 0.23241(5) 0.74173(8) 0.61170(5) 0.0271(2) Uani 1 1 d . . . . .
H4_3 H 0.187755 0.738913 0.604860 0.032 Uiso 1 1 calc R U . . .
C5_3 C 0.25950(5) 0.69330(7) 0.65586(5) 0.0267(2) Uani 1 1 d . . . . .
H5_3 H 0.233270 0.657696 0.679750 0.032 Uiso 1 1 calc R U . . .
C6_3 C 0.32495(5) 0.69660(7) 0.66536(5) 0.0227(2) Uani 1 1 d . . . . .
H6_3 H 0.343030 0.662459 0.695485 0.027 Uiso 1 1 calc R U . . .
C1_4 C 0.39376(5) 0.71917(7) 0.42984(5) 0.0210(2) Uani 1 1 d . . . . .
C2_4 C 0.43712(5) 0.70094(8) 0.38580(5) 0.0238(2) Uani 1 1 d . . . . .
H2_4 H 0.461449 0.648119 0.386884 0.029 Uiso 1 1 calc R U . . .
C3_4 C 0.44490(6) 0.75953(8) 0.34043(5) 0.0284(3) Uani 1 1 d . . . . .
H3_4 H 0.473965 0.746012 0.310339 0.034 Uiso 1 1 calc R U . . .
C4_4 C 0.41048(6) 0.83776(8) 0.33875(5) 0.0303(3) Uani 1 1 d . . . . .
H4_4 H 0.416176 0.877859 0.307803 0.036 Uiso 1 1 calc R U . . .
C5_4 C 0.36781(6) 0.85694(8) 0.38247(5) 0.0298(3) Uani 1 1 d . . . . .
H5_4 H 0.344744 0.910855 0.381872 0.036 Uiso 1 1 calc R U . . .
C6_4 C 0.35862(6) 0.79755(8) 0.42721(5) 0.0261(2) Uani 1 1 d . . . . .
H6_4 H 0.328174 0.810274 0.456314 0.031 Uiso 1 1 calc R U . . .
C1_5 C 0.45664(5) 0.91489(7) 0.62921(5) 0.0205(2) Uani 1 1 d . . . . .
C2_5 C 0.41338(5) 0.95763(8) 0.66504(5) 0.0249(2) Uani 1 1 d . . . . .
H2_5 H 0.392480 0.925453 0.694589 0.030 Uiso 1 1 calc R U . . .
C3_5 C 0.40038(6) 1.04687(8) 0.65811(6) 0.0314(3) Uani 1 1 d . . . . .
H3_5 H 0.370865 1.075346 0.682936 0.038 Uiso 1 1 calc R U . . .
C4_5 C 0.43045(6) 1.09429(8) 0.61499(6) 0.0332(3) Uani 1 1 d . . . . .
H4_5 H 0.421858 1.155363 0.610338 0.040 Uiso 1 1 calc R U . . .
C5_5 C 0.47303(6) 1.05226(8) 0.57876(6) 0.0327(3) Uani 1 1 d . . . . .
H5_5 H 0.493199 1.084473 0.548815 0.039 Uiso 1 1 calc R U . . .
C6_5 C 0.48650(6) 0.96348(8) 0.58585(5) 0.0268(2) Uani 1 1 d . . . . .
H6_5 H 0.516256 0.935453 0.561032 0.032 Uiso 1 1 calc R U . . .
C1_61 C 0.2300(4) 0.5244(6) 0.2330(3) 0.0241(10) Uani 0.54(3) 1 d G U P A 1
H1_61 H 0.202102 0.513911 0.201519 0.029 Uiso 0.54(3) 1 calc R U P A 1
C2_61 C 0.2317(4) 0.4658(5) 0.2789(4) 0.0251(11) Uani 0.54(3) 1 d G U P A 1
H2_61 H 0.204906 0.415256 0.278820 0.030 Uiso 0.54(3) 1 calc R U P A 1
C3_61 C 0.2725(5) 0.4812(6) 0.3249(3) 0.0252(10) Uani 0.54(3) 1 d G U P A 1
H3_61 H 0.273635 0.441114 0.356310 0.030 Uiso 0.54(3) 1 calc R U P A 1
C4_61 C 0.3117(4) 0.5551(7) 0.3250(3) 0.0239(10) Uani 0.54(3) 1 d G U P A 1
H4_61 H 0.339560 0.565628 0.356499 0.029 Uiso 0.54(3) 1 calc R U P A 1
C5_61 C 0.3100(4) 0.6137(5) 0.2791(4) 0.0241(10) Uani 0.54(3) 1 d G U P A 1
H5_61 H 0.336758 0.664284 0.279199 0.029 Uiso 0.54(3) 1 calc R U P A 1
C6_61 C 0.2692(5) 0.5984(5) 0.2331(4) 0.0254(10) Uani 0.54(3) 1 d G U P A 1
H6_61 H 0.268029 0.638427 0.201709 0.031 Uiso 0.54(3) 1 calc R U P A 1
C1_62 C 0.3047(5) 0.6199(5) 0.2677(5) 0.0273(12) Uani 0.46(3) 1 d G U P A 2
H1_62 H 0.328133 0.672624 0.261649 0.033 Uiso 0.46(3) 1 calc R U P A 2
C2_62 C 0.3140(4) 0.5711(7) 0.3177(4) 0.0231(11) Uani 0.46(3) 1 d G U P A 2
H2_62 H 0.343766 0.590606 0.345687 0.028 Uiso 0.46(3) 1 calc R U P A 2
C3_62 C 0.2796(5) 0.4939(7) 0.3266(3) 0.0220(11) Uani 0.46(3) 1 d G U P A 2
H3_62 H 0.285971 0.460626 0.360670 0.026 Uiso 0.46(3) 1 calc R U P A 2
C4_62 C 0.2360(5) 0.4654(5) 0.2855(4) 0.0216(11) Uani 0.46(3) 1 d G U P A 2
H4_62 H 0.212543 0.412662 0.291616 0.026 Uiso 0.46(3) 1 calc R U P A 2
C5_62 C 0.2267(5) 0.5142(7) 0.2356(4) 0.0245(12) Uani 0.46(3) 1 d G U P A 2
H5_62 H 0.196910 0.494678 0.207578 0.029 Uiso 0.46(3) 1 calc R U P A 2
C6_62 C 0.2611(6) 0.5914(6) 0.2267(4) 0.0275(12) Uani 0.46(3) 1 d G U P A 2
H6_62 H 0.254704 0.624659 0.192594 0.033 Uiso 0.46(3) 1 calc R U P A 2

loop_
_atom_site_aniso_label
_atom_site_aniso_U_11
_atom_site_aniso_U_22
_atom_site_aniso_U_33
_atom_site_aniso_U_23
_atom_site_aniso_U_13
_atom_site_aniso_U_12
C2_1 0.0208(5) 0.0210(5) 0.0255(6) 0.0013(4) 0.0027(4) -0.0009(4)
C3_1 0.0266(6) 0.0198(5) 0.0302(6) 0.0062(4) 0.0067(5) 0.0010(4)
C1_1 0.0169(5) 0.0193(5) 0.0217(5) 0.0013(4) 0.0028(4) 0.0005(4)
C4_1 0.0281(6) 0.0271(6) 0.0223(5) 0.0074(4) 0.0034(4) 0.0059(5)
C5_1 0.0228(5) 0.0261(6) 0.0211(5) 0.0009(4) -0.0002(4) 0.0034(4)
C6_1 0.0179(5) 0.0209(5) 0.0209(5) 0.0006(4) 0.0022(4) 0.0027(4)
C7_1 0.0196(5) 0.0206(5) 0.0178(5) -0.0004(4) 0.0003(4) -0.0004(4)
C8_1 0.0195(5) 0.0216(5) 0.0166(5) -0.0012(4) 0.0012(4) -0.0006(4)
C9_1 0.0196(5) 0.0235(5) 0.0172(5) -0.0029(4) 0.0009(4) 0.0000(4)
C10_1 0.0207(5) 0.0226(5) 0.0207(5) -0.0026(4) -0.0009(4) 0.0002(4)
C11_1 0.0224(6) 0.0263(6) 0.0301(6) -0.0024(5) -0.0038(4) 0.0019(4)
C12_1 0.0194(5) 0.0344(6) 0.0337(6) -0.0048(5) -0.0055(5) 0.0018(5)
C13_1 0.0200(5) 0.0317(6) 0.0280(6) -0.0070(5) -0.0006(4) -0.0045(5)
C14_1 0.0218(5) 0.0246(5) 0.0221(5) -0.0039(4) 0.0015(4) -0.0029(4)
C15_1 0.0201(5) 0.0167(5) 0.0200(5) -0.0010(4) -0.0004(4) 0.0004(4)
C16_1 0.0197(5) 0.0181(5) 0.0203(5) -0.0022(4) 0.0007(4) 0.0013(4)
C17_1 0.0196(5) 0.0190(5) 0.0210(5) -0.0032(4) 0.0008(4) 0.0014(4)
C18_1 0.0202(5) 0.0187(5) 0.0215(5) -0.0023(4) -0.0004(4) 0.0005(4)
C19_1 0.0218(5) 0.0222(5) 0.0246(5) -0.0011(4) 0.0008(4) -0.0008(4)
C20_1 0.0189(5) 0.0273(6) 0.0315(6) -0.0044(5) 0.0022(4) -0.0021(4)
C21_1 0.0183(5) 0.0304(6) 0.0286(6) -0.0061(5) -0.0034(4) 0.0029(4)
C22_1 0.0210(5) 0.0249(5) 0.0218(5) -0.0020(4) -0.0012(4) 0.0041(4)
B1_1 0.0203(6) 0.0157(5) 0.0223(6) -0.0026(4) 0.0007(5) 0.0002(4)
B2_1 0.0208(6) 0.0231(6) 0.0168(5) -0.0005(4) 0.0002(4) 0.0008(5)
C1_2 0.0198(5) 0.0210(5) 0.0162(5) -0.0011(4) 0.0003(4) -0.0012(4)
C2_2 0.0214(5) 0.0213(5) 0.0200(5) -0.0024(4) -0.0002(4) 0.0002(4)
C3_2 0.0203(5) 0.0309(6) 0.0233(5) -0.0057(4) 0.0000(4) 0.0039(4)
C4_2 0.0190(5) 0.0382(6) 0.0231(5) -0.0052(5) 0.0026(4) -0.0059(5)
C5_2 0.0284(6) 0.0283(6) 0.0236(5) -0.0001(4) 0.0020(5) -0.0090(5)
C6_2 0.0246(5) 0.0226(5) 0.0214(5) 0.0014(4) -0.0009(4) -0.0022(4)
C1_3 0.0190(5) 0.0166(5) 0.0226(5) -0.0039(4) -0.0001(4) 0.0005(4)
C2_3 0.0227(5) 0.0200(5) 0.0228(5) -0.0019(4) -0.0010(4) -0.0002(4)
C3_3 0.0239(6) 0.0234(5) 0.0273(6) -0.0046(4) -0.0055(4) 0.0039(4)
C4_3 0.0177(5) 0.0251(6) 0.0383(6) -0.0080(5) -0.0021(5) 0.0010(4)
C5_3 0.0214(6) 0.0222(5) 0.0366(6) -0.0022(5) 0.0042(5) -0.0021(4)
C6_3 0.0217(5) 0.0191(5) 0.0272(5) -0.0006(4) 0.0010(4) 0.0005(4)
C1_4 0.0192(5) 0.0237(5) 0.0202(5) 0.0015(4) -0.0035(4) -0.0017(4)
C2_4 0.0207(5) 0.0259(6) 0.0247(5) 0.0017(4) -0.0008(4) 0.0000(4)
C3_4 0.0247(6) 0.0365(6) 0.0239(6) 0.0034(5) 0.0015(4) -0.0020(5)
C4_4 0.0303(6) 0.0342(6) 0.0265(6) 0.0108(5) -0.0027(5) -0.0032(5)
C5_4 0.0321(6) 0.0271(6) 0.0301(6) 0.0069(5) -0.0037(5) 0.0043(5)
C6_4 0.0257(6) 0.0282(6) 0.0245(5) 0.0024(5) -0.0008(4) 0.0036(5)
C1_5 0.0182(5) 0.0207(5) 0.0228(5) -0.0009(4) -0.0031(4) -0.0028(4)
C2_5 0.0209(5) 0.0276(6) 0.0263(6) -0.0009(5) -0.0006(4) 0.0010(4)
C3_5 0.0271(6) 0.0286(6) 0.0385(7) -0.0066(5) -0.0056(5) 0.0069(5)
C4_5 0.0331(7) 0.0208(6) 0.0457(7) 0.0015(5) -0.0135(6) 0.0009(5)
C5_5 0.0329(6) 0.0267(6) 0.0383(7) 0.0098(5) -0.0038(5) -0.0054(5)
C6_5 0.0264(6) 0.0257(6) 0.0284(6) 0.0025(5) 0.0018(5) -0.0024(5)
C1_61 0.0243(19) 0.028(2) 0.0195(18) 0.0046(16) 0.0001(15) 0.0026(16)
C2_61 0.0246(19) 0.029(2) 0.022(2) -0.0053(16) -0.0060(15) 0.0010(16)
C3_61 0.0230(19) 0.0229(19) 0.0297(19) -0.0014(15) 0.0016(15) -0.0069(15)
C4_61 0.0244(19) 0.023(2) 0.0249(17) 0.0003(15) 0.0015(14) 0.0013(15)
C5_61 0.0233(16) 0.0266(17) 0.022(2) -0.0022(14) 0.0049(15) -0.0038(13)
C6_61 0.029(2) 0.0223(17) 0.0248(19) 0.0014(15) 0.0036(15) -0.0016(14)
C1_62 0.032(2) 0.0291(19) 0.021(3) 0.0002(16) 0.0072(18) -0.0009(17)
C2_62 0.0166(16) 0.024(3) 0.029(2) -0.0046(17) 0.0062(16) -0.0063(17)
C3_62 0.023(2) 0.021(2) 0.0216(18) -0.0039(15) -0.0072(16) 0.0006(18)
C4_62 0.023(2) 0.021(2) 0.020(2) 0.0035(17) 0.0004(18) -0.0008(17)
C5_62 0.026(2) 0.0178(19) 0.030(3) -0.0049(18) 0.001(2) 0.0002(16)
C6_62 0.030(2) 0.029(2) 0.0232(18) -0.0049(17) 0.0011(16) -0.0015(18)

loop_
_atom_type_symbol
_atom_type_description
_atom_type_scat_dispersion_real
_atom_type_scat_dispersion_imag
_atom_type_scat_source
C C 0.0181 0.0091 'International Tables Vol C Tables 4.2.6.8 and 6.1.1.4'
H H 0.0000 0.0000 'International Tables Vol C Tables 4.2.6.8 and 6.1.1.4'
B B 0.0090 0.0039 'International Tables Vol C Tables 4.2.6.8 and 6.1.1.4'

loop_
_exptl_crystal_face_index_h
_exptl_crystal_face_index_k
_exptl_crystal_face_index_l
_exptl_crystal_face_perp_dist
0 -1 0 0.0668
0 1 0 0.0714
0 -2 1 0.0558
0 2 -1 0.0870
-1 2 2 0.1097
1 -2 -2 0.1126
-1 0 2 0.1308
1 0 -2 0.1243
2 -1 -2 0.1253
-2 1 2 0.1179
0 -1 1 0.0741
0 1 -1 0.0937
-2 2 1 0.1056
1 -1 0 0.0868
-1 1 0 0.0983
1 0 -1 0.1307
-1 -1 2 0.0945
1 1 -2 0.0908
2 -1 0 0.1123
-2 1 0 0.1044
2 -1 1 0.0867
2 -1 2 0.0919
-2 1 -2 0.1063
-2 -1 1 0.0650
-1 0 -1 0.0873
1 0 1 0.1146
2 1 0 0.1015
-2 -1 0 0.0450
1 1 0 0.0752
-1 -1 0 0.0311
-1 0 -2 0.0953
1 0 2 0.1274
-1 -1 -2 0.0770
-1 -2 1 0.0402
1 2 -1 0.0784
1 2 0 0.0682
1 1 2 0.1146

loop_
_geom_angle_atom_site_label_1
_geom_angle_atom_site_label_2
_geom_angle_atom_site_label_3
_geom_angle
_geom_angle_site_symmetry_1
_geom_angle_site_symmetry_3
_geom_angle_publ_flag
C3_1 C2_1 C1_1 121.70(10) . . ?
C3_1 C2_1 H2_1 119.1 . . ?
C1_1 C2_1 H2_1 119.1 . . ?
C4_1 C3_1 C2_1 119.66(10) . . ?
C4_1 C3_1 H3_1 120.2 . . ?
C2_1 C3_1 H3_1 120.2 . . ?
C2_1 C1_1 C6_1 118.66(10) . . ?
C2_1 C1_1 B1_1 117.40(10) . . ?
C6_1 C1_1 B1_1 123.86(9) . . ?
C3_1 C4_1 C5_1 119.89(10) . . ?
C3_1 C4_1 H4_1 120.1 . . ?
C5_1 C4_1 H4_1 120.1 . . ?
C4_1 C5_1 C6_1 121.80(11) . . ?
C4_1 C5_1 H5_1 119.1 . . ?
C6_1 C5_1 H5_1 119.1 . . ?
C5_1 C6_1 C1_1 118.27(10) . . ?
C5_1 C6_1 B2_1 117.43(10) . . ?
C1_1 C6_1 B2_1 124.23(9) . . ?
C8_1 C7_1 C1_3 125.98(10) . . ?
C8_1 C7_1 B2_1 107.45(9) . . ?
C1_3 C7_1 B2_1 126.56(9) . . ?
C7_1 C8_1 C1_5 128.84(10) . . ?
C7_1 C8_1 C9_1 111.58(9) . . ?
C1_5 C8_1 C9_1 119.47(9) . . ?
C14_1 C9_1 C10_1 121.53(10) . . ?
C14_1 C9_1 C8_1 128.23(10) . . ?
C10_1 C9_1 C8_1 110.19(9) . . ?
C11_1 C10_1 C9_1 118.81(10) . . ?
C11_1 C10_1 B2_1 134.80(10) . . ?
C9_1 C10_1 B2_1 106.34(9) . . ?
C10_1 C11_1 C12_1 119.96(11) . . ?
C10_1 C11_1 H11_1 120.0 . . ?
C12_1 C11_1 H11_1 120.0 . . ?
C13_1 C12_1 C11_1 120.34(11) . . ?
C13_1 C12_1 H12_1 119.8 . . ?
C11_1 C12_1 H12_1 119.8 . . ?
C12_1 C13_1 C14_1 120.65(11) . . ?
C12_1 C13_1 H13_1 119.7 . . ?
C14_1 C13_1 H13_1 119.7 . . ?
C9_1 C14_1 C13_1 118.70(10) . . ?
C9_1 C14_1 H14_1 120.7 . . ?
C13_1 C14_1 H14_1 120.7 . . ?
C16_1 C15_1 C1_2 126.29(10) . . ?
C16_1 C15_1 B1_1 107.41(9) . . ?
C1_2 C15_1 B1_1 126.26(9) . . ?
C15_1 C16_1 C1_4 128.54(10) . . ?
C15_1 C16_1 C17_1 111.44(9) . . ?
C1_4 C16_1 C17_1 120.02(9) . . ?
C22_1 C17_1 C18_1 121.21(10) . . ?
C22_1 C17_1 C16_1 128.41(10) . . ?
C18_1 C17_1 C16_1 110.34(9) . . ?
C19_1 C18_1 C17_1 119.25(10) . . ?
C19_1 C18_1 B1_1 134.41(10) . . ?
C17_1 C18_1 B1_1 106.34(9) . . ?
C18_1 C19_1 C20_1 119.96(10) . . ?
C18_1 C19_1 H19_1 120.0 . . ?
C20_1 C19_1 H19_1 120.0 . . ?
C21_1 C20_1 C19_1 120.00(10) . . ?
C21_1 C20_1 H20_1 120.0 . . ?
C19_1 C20_1 H20_1 120.0 . . ?
C20_1 C21_1 C22_1 120.97(10) . . ?
C20_1 C21_1 H21_1 119.5 . . ?
C22_1 C21_1 H21_1 119.5 . . ?
C17_1 C22_1 C21_1 118.55(10) . . ?
C17_1 C22_1 H22_1 120.7 . . ?
C21_1 C22_1 H22_1 120.7 . . ?
C1_1 B1_1 C18_1 127.12(10) . . ?
C1_1 B1_1 C15_1 128.59(10) . . ?
C18_1 B1_1 C15_1 104.28(9) . . ?
C6_1 B2_1 C10_1 127.17(10) . . ?
C6_1 B2_1 C7_1 128.72(10) . . ?
C10_1 B2_1 C7_1 104.10(9) . . ?
C6_2 C1_2 C2_2 117.80(10) . . ?
C6_2 C1_2 C15_1 122.40(10) . . ?
C2_2 C1_2 C15_1 119.79(9) . . ?
C3_2 C2_2 C1_2 121.12(10) . . ?
C3_2 C2_2 H2_2 119.4 . . ?
C1_2 C2_2 H2_2 119.4 . . ?
C4_2 C3_2 C2_2 120.13(11) . . ?
C4_2 C3_2 H3_2 119.9 . . ?
C2_2 C3_2 H3_2 119.9 . . ?
C5_2 C4_2 C3_2 119.34(10) . . ?
C5_2 C4_2 H4_2 120.3 . . ?
C3_2 C4_2 H4_2 120.3 . . ?
C6_2 C5_2 C4_2 120.63(11) . . ?
C6_2 C5_2 H5_2 119.7 . . ?
C4_2 C5_2 H5_2 119.7 . . ?
C5_2 C6_2 C1_2 120.96(11) . . ?
C5_2 C6_2 H6_2 119.5 . . ?
C1_2 C6_2 H6_2 119.5 . . ?
C6_3 C1_3 C2_3 117.79(10) . . ?
C6_3 C1_3 C7_1 119.86(10) . . ?
C2_3 C1_3 C7_1 122.32(10) . . ?
C3_3 C2_3 C1_3 120.86(10) . . ?
C3_3 C2_3 H2_3 119.6 . . ?
C1_3 C2_3 H2_3 119.6 . . ?
C2_3 C3_3 C4_3 120.51(11) . . ?
C2_3 C3_3 H3_3 119.7 . . ?
C4_3 C3_3 H3_3 119.7 . . ?
C5_3 C4_3 C3_3 119.44(10) . . ?
C5_3 C4_3 H4_3 120.3 . . ?
C3_3 C4_3 H4_3 120.3 . . ?
C4_3 C5_3 C6_3 120.22(11) . . ?
C4_3 C5_3 H5_3 119.9 . . ?
C6_3 C5_3 H5_3 119.9 . . ?
C5_3 C6_3 C1_3 121.17(10) . . ?
C5_3 C6_3 H6_3 119.4 . . ?
C1_3 C6_3 H6_3 119.4 . . ?
C2_4 C1_4 C6_4 118.58(10) . . ?
C2_4 C1_4 C16_1 121.93(10) . . ?
C6_4 C1_4 C16_1 119.49(10) . . ?
C3_4 C2_4 C1_4 120.44(11) . . ?
C3_4 C2_4 H2_4 119.8 . . ?
C1_4 C2_4 H2_4 119.8 . . ?
C4_4 C3_4 C2_4 120.45(11) . . ?
C4_4 C3_4 H3_4 119.8 . . ?
C2_4 C3_4 H3_4 119.8 . . ?
C5_4 C4_4 C3_4 119.61(11) . . ?
C5_4 C4_4 H4_4 120.2 . . ?
C3_4 C4_4 H4_4 120.2 . . ?
C4_4 C5_4 C6_4 120.19(11) . . ?
C4_4 C5_4 H5_4 119.9 . . ?
C6_4 C5_4 H5_4 119.9 . . ?
C5_4 C6_4 C1_4 120.70(11) . . ?
C5_4 C6_4 H6_4 119.7 . . ?
C1_4 C6_4 H6_4 119.7 . . ?
C2_5 C1_5 C6_5 118.56(10) . . ?
C2_5 C1_5 C8_1 120.52(10) . . ?
C6_5 C1_5 C8_1 120.82(10) . . ?
C3_5 C2_5 C1_5 120.80(11) . . ?
C3_5 C2_5 H2_5 119.6 . . ?
C1_5 C2_5 H2_5 119.6 . . ?
C4_5 C3_5 C2_5 120.02(12) . . ?
C4_5 C3_5 H3_5 120.0 . . ?
C2_5 C3_5 H3_5 120.0 . . ?
C5_5 C4_5 C3_5 119.67(11) . . ?
C5_5 C4_5 H4_5 120.2 . . ?
C3_5 C4_5 H4_5 120.2 . . ?
C4_5 C5_5 C6_5 120.46(12) . . ?
C4_5 C5_5 H5_5 119.8 . . ?
C6_5 C5_5 H5_5 119.8 . . ?
C5_5 C6_5 C1_5 120.49(11) . . ?
C5_5 C6_5 H6_5 119.8 . . ?
C1_5 C6_5 H6_5 119.8 . . ?
C2_61 C1_61 C6_61 120.0 . . ?
C2_61 C1_61 H1_61 120.0 . . ?
C6_61 C1_61 H1_61 120.0 . . ?
C3_61 C2_61 C1_61 120.0 . . ?
C3_61 C2_61 H2_61 120.0 . . ?
C1_61 C2_61 H2_61 120.0 . . ?
C4_61 C3_61 C2_61 120.0 . . ?
C4_61 C3_61 H3_61 120.0 . . ?
C2_61 C3_61 H3_61 120.0 . . ?
C3_61 C4_61 C5_61 120.0 . . ?
C3_61 C4_61 H4_61 120.0 . . ?
C5_61 C4_61 H4_61 120.0 . . ?
C6_61 C5_61 C4_61 120.0 . . ?
C6_61 C5_61 H5_61 120.0 . . ?
C4_61 C5_61 H5_61 120.0 . . ?
C5_61 C6_61 C1_61 120.0 . . ?
C5_61 C6_61 H6_61 120.0 . . ?
C1_61 C6_61 H6_61 120.0 . . ?
C2_62 C1_62 C6_62 120.0 . . ?
C2_62 C1_62 H1_62 120.0 . . ?
C6_62 C1_62 H1_62 120.0 . . ?
C3_62 C2_62 C1_62 120.0 . . ?
C3_62 C2_62 H2_62 120.0 . . ?
C1_62 C2_62 H2_62 120.0 . . ?
C2_62 C3_62 C4_62 120.0 . . ?
C2_62 C3_62 H3_62 120.0 . . ?
C4_62 C3_62 H3_62 120.0 . . ?
C5_62 C4_62 C3_62 120.0 . . ?
C5_62 C4_62 H4_62 120.0 . . ?
C3_62 C4_62 H4_62 120.0 . . ?
C4_62 C5_62 C6_62 120.0 . . ?
C4_62 C5_62 H5_62 120.0 . . ?
C6_62 C5_62 H5_62 120.0 . . ?
C5_62 C6_62 C1_62 120.0 . . ?
C5_62 C6_62 H6_62 120.0 . . ?
C1_62 C6_62 H6_62 120.0 . . ?

loop_
_geom_bond_atom_site_label_1
_geom_bond_atom_site_label_2
_geom_bond_distance
_geom_bond_site_symmetry_2
_geom_bond_publ_flag
C2_1 C3_1 1.3915(16) . ?
C2_1 C1_1 1.4051(15) . ?
C2_1 H2_1 0.9500 . ?
C3_1 C4_1 1.3848(17) . ?
C3_1 H3_1 0.9500 . ?
C1_1 C6_1 1.4264(15) . ?
C1_1 B1_1 1.5566(16) . ?
C4_1 C5_1 1.3904(16) . ?
C4_1 H4_1 0.9500 . ?
C5_1 C6_1 1.4057(15) . ?
C5_1 H5_1 0.9500 . ?
C6_1 B2_1 1.5577(16) . ?
C7_1 C8_1 1.3660(15) . ?
C7_1 C1_3 1.4791(14) . ?
C7_1 B2_1 1.5803(16) . ?
C8_1 C1_5 1.4813(15) . ?
C8_1 C9_1 1.4937(14) . ?
C9_1 C14_1 1.3807(15) . ?
C9_1 C10_1 1.4156(15) . ?
C10_1 C11_1 1.3835(15) . ?
C10_1 B2_1 1.5717(16) . ?
C11_1 C12_1 1.4059(16) . ?
C11_1 H11_1 0.9500 . ?
C12_1 C13_1 1.3799(17) . ?
C12_1 H12_1 0.9500 . ?
C13_1 C14_1 1.4014(16) . ?
C13_1 H13_1 0.9500 . ?
C14_1 H14_1 0.9500 . ?
C15_1 C16_1 1.3669(15) . ?
C15_1 C1_2 1.4797(14) . ?
C15_1 B1_1 1.5803(15) . ?
C16_1 C1_4 1.4843(15) . ?
C16_1 C17_1 1.4960(14) . ?
C17_1 C22_1 1.3826(15) . ?
C17_1 C18_1 1.4144(15) . ?
C18_1 C19_1 1.3831(15) . ?
C18_1 B1_1 1.5713(15) . ?
C19_1 C20_1 1.4052(16) . ?
C19_1 H19_1 0.9500 . ?
C20_1 C21_1 1.3815(17) . ?
C20_1 H20_1 0.9500 . ?
C21_1 C22_1 1.4048(16) . ?
C21_1 H21_1 0.9500 . ?
C22_1 H22_1 0.9500 . ?
C1_2 C6_2 1.4020(15) . ?
C1_2 C2_2 1.4029(15) . ?
C2_2 C3_2 1.3905(15) . ?
C2_2 H2_2 0.9500 . ?
C3_2 C4_2 1.3905(17) . ?
C3_2 H3_2 0.9500 . ?
C4_2 C5_2 1.3892(17) . ?
C4_2 H4_2 0.9500 . ?
C5_2 C6_2 1.3847(16) . ?
C5_2 H5_2 0.9500 . ?
C6_2 H6_2 0.9500 . ?
C1_3 C6_3 1.4008(15) . ?
C1_3 C2_3 1.4013(15) . ?
C2_3 C3_3 1.3879(15) . ?
C2_3 H2_3 0.9500 . ?
C3_3 C4_3 1.3890(17) . ?
C3_3 H3_3 0.9500 . ?
C4_3 C5_3 1.3845(17) . ?
C4_3 H4_3 0.9500 . ?
C5_3 C6_3 1.3897(16) . ?
C5_3 H5_3 0.9500 . ?
C6_3 H6_3 0.9500 . ?
C1_4 C2_4 1.3966(15) . ?
C1_4 C6_4 1.3997(15) . ?
C2_4 C3_4 1.3895(16) . ?
C2_4 H2_4 0.9500 . ?
C3_4 C4_4 1.3892(18) . ?
C3_4 H3_4 0.9500 . ?
C4_4 C5_4 1.3848(18) . ?
C4_4 H4_4 0.9500 . ?
C5_4 C6_4 1.3899(16) . ?
C5_4 H5_4 0.9500 . ?
C6_4 H6_4 0.9500 . ?
C1_5 C2_5 1.3915(15) . ?
C1_5 C6_5 1.3971(15) . ?
C2_5 C3_5 1.3902(17) . ?
C2_5 H2_5 0.9500 . ?
C3_5 C4_5 1.3857(19) . ?
C3_5 H3_5 0.9500 . ?
C4_5 C5_5 1.3828(19) . ?
C4_5 H4_5 0.9500 . ?
C5_5 C6_5 1.3859(17) . ?
C5_5 H5_5 0.9500 . ?
C6_5 H6_5 0.9500 . ?
C1_61 C2_61 1.3900 . ?
C1_61 C6_61 1.3900 . ?
C1_61 H1_61 0.9500 . ?
C2_61 C3_61 1.3900 . ?
C2_61 H2_61 0.9500 . ?
C3_61 C4_61 1.3900 . ?
C3_61 H3_61 0.9500 . ?
C4_61 C5_61 1.3900 . ?
C4_61 H4_61 0.9500 . ?
C5_61 C6_61 1.3900 . ?
C5_61 H5_61 0.9500 . ?
C6_61 H6_61 0.9500 . ?
C1_62 C2_62 1.3900 . ?
C1_62 C6_62 1.3900 . ?
C1_62 H1_62 0.9500 . ?
C2_62 C3_62 1.3900 . ?
C2_62 H2_62 0.9500 . ?
C3_62 C4_62 1.3900 . ?
C3_62 H3_62 0.9500 . ?
C4_62 C5_62 1.3900 . ?
C4_62 H4_62 0.9500 . ?
C5_62 C6_62 1.3900 . ?
C5_62 H5_62 0.9500 . ?
C6_62 H6_62 0.9500 . ?

loop_
_geom_torsion_atom_site_label_1
_geom_torsion_atom_site_label_2
_geom_torsion_atom_site_label_3
_geom_torsion_atom_site_label_4
_geom_torsion
_geom_torsion_site_symmetry_1
_geom_torsion_site_symmetry_2
_geom_torsion_site_symmetry_3
_geom_torsion_site_symmetry_4
_geom_torsion_publ_flag
C1_1 C2_1 C3_1 C4_1 -0.45(17) . . . . ?
C3_1 C2_1 C1_1 C6_1 0.17(16) . . . . ?
C3_1 C2_1 C1_1 B1_1 177.25(10) . . . . ?
C2_1 C3_1 C4_1 C5_1 -0.19(17) . . . . ?
C3_1 C4_1 C5_1 C6_1 1.14(17) . . . . ?
C4_1 C5_1 C6_1 C1_1 -1.40(16) . . . . ?
C4_1 C5_1 C6_1 B2_1 175.71(10) . . . . ?
C2_1 C1_1 C6_1 C5_1 0.73(15) . . . . ?
B1_1 C1_1 C6_1 C5_1 -176.15(10) . . . . ?
C2_1 C1_1 C6_1 B2_1 -176.16(10) . . . . ?
B1_1 C1_1 C6_1 B2_1 6.96(16) . . . . ?
C1_3 C7_1 C8_1 C1_5 2.84(18) . . . . ?
B2_1 C7_1 C8_1 C1_5 -178.56(10) . . . . ?
C1_3 C7_1 C8_1 C9_1 179.04(10) . . . . ?
B2_1 C7_1 C8_1 C9_1 -2.36(12) . . . . ?
C7_1 C8_1 C9_1 C14_1 -178.89(10) . . . . ?
C1_5 C8_1 C9_1 C14_1 -2.29(16) . . . . ?
C7_1 C8_1 C9_1 C10_1 -1.56(12) . . . . ?
C1_5 C8_1 C9_1 C10_1 175.04(9) . . . . ?
C14_1 C9_1 C10_1 C11_1 0.08(16) . . . . ?
C8_1 C9_1 C10_1 C11_1 -177.46(10) . . . . ?
C14_1 C9_1 C10_1 B2_1 -177.76(9) . . . . ?
C8_1 C9_1 C10_1 B2_1 4.71(11) . . . . ?
C9_1 C10_1 C11_1 C12_1 0.44(17) . . . . ?
B2_1 C10_1 C11_1 C12_1 177.51(11) . . . . ?
C10_1 C11_1 C12_1 C13_1 -0.91(18) . . . . ?
C11_1 C12_1 C13_1 C14_1 0.86(18) . . . . ?
C10_1 C9_1 C14_1 C13_1 -0.14(16) . . . . ?
C8_1 C9_1 C14_1 C13_1 176.92(10) . . . . ?
C12_1 C13_1 C14_1 C9_1 -0.33(17) . . . . ?
C1_2 C15_1 C16_1 C1_4 -2.00(18) . . . . ?
B1_1 C15_1 C16_1 C1_4 175.97(10) . . . . ?
C1_2 C15_1 C16_1 C17_1 177.99(9) . . . . ?
B1_1 C15_1 C16_1 C17_1 -4.04(12) . . . . ?
C15_1 C16_1 C17_1 C22_1 -175.29(10) . . . . ?
C1_4 C16_1 C17_1 C22_1 4.71(16) . . . . ?
C15_1 C16_1 C17_1 C18_1 2.13(12) . . . . ?
C1_4 C16_1 C17_1 C18_1 -177.88(9) . . . . ?
C22_1 C17_1 C18_1 C19_1 -1.80(15) . . . . ?
C16_1 C17_1 C18_1 C19_1 -179.43(9) . . . . ?
C22_1 C17_1 C18_1 B1_1 178.47(9) . . . . ?
C16_1 C17_1 C18_1 B1_1 0.84(11) . . . . ?
C17_1 C18_1 C19_1 C20_1 2.65(16) . . . . ?
B1_1 C18_1 C19_1 C20_1 -177.71(11) . . . . ?
C18_1 C19_1 C20_1 C21_1 -1.26(17) . . . . ?
C19_1 C20_1 C21_1 C22_1 -1.07(17) . . . . ?
C18_1 C17_1 C22_1 C21_1 -0.48(16) . . . . ?
C16_1 C17_1 C22_1 C21_1 176.69(10) . . . . ?
C20_1 C21_1 C22_1 C17_1 1.91(16) . . . . ?
C2_1 C1_1 B1_1 C18_1 45.44(15) . . . . ?
C6_1 C1_1 B1_1 C18_1 -137.64(11) . . . . ?
C2_1 C1_1 B1_1 C15_1 -134.23(11) . . . . ?
C6_1 C1_1 B1_1 C15_1 42.69(16) . . . . ?
C19_1 C18_1 B1_1 C1_1 -2.45(19) . . . . ?
C17_1 C18_1 B1_1 C1_1 177.22(10) . . . . ?
C19_1 C18_1 B1_1 C15_1 177.29(11) . . . . ?
C17_1 C18_1 B1_1 C15_1 -3.04(11) . . . . ?
C16_1 C15_1 B1_1 C1_1 -175.93(10) . . . . ?
C1_2 C15_1 B1_1 C1_1 2.05(17) . . . . ?
C16_1 C15_1 B1_1 C18_1 4.34(11) . . . . ?
C1_2 C15_1 B1_1 C18_1 -177.68(9) . . . . ?
C5_1 C6_1 B2_1 C10_1 44.37(15) . . . . ?
C1_1 C6_1 B2_1 C10_1 -138.71(11) . . . . ?
C5_1 C6_1 B2_1 C7_1 -134.52(11) . . . . ?
C1_1 C6_1 B2_1 C7_1 42.40(17) . . . . ?
C11_1 C10_1 B2_1 C6_1 -2.2(2) . . . . ?
C9_1 C10_1 B2_1 C6_1 175.08(10) . . . . ?
C11_1 C10_1 B2_1 C7_1 176.86(12) . . . . ?
C9_1 C10_1 B2_1 C7_1 -5.81(11) . . . . ?
C8_1 C7_1 B2_1 C6_1 -175.93(10) . . . . ?
C1_3 C7_1 B2_1 C6_1 2.65(18) . . . . ?
C8_1 C7_1 B2_1 C10_1 4.98(11) . . . . ?
C1_3 C7_1 B2_1 C10_1 -176.44(10) . . . . ?
C16_1 C15_1 C1_2 C6_2 38.46(16) . . . . ?
B1_1 C15_1 C1_2 C6_2 -139.15(11) . . . . ?
C16_1 C15_1 C1_2 C2_2 -142.85(11) . . . . ?
B1_1 C15_1 C1_2 C2_2 39.55(15) . . . . ?
C6_2 C1_2 C2_2 C3_2 -0.74(15) . . . . ?
C15_1 C1_2 C2_2 C3_2 -179.50(10) . . . . ?
C1_2 C2_2 C3_2 C4_2 0.91(16) . . . . ?
C2_2 C3_2 C4_2 C5_2 -0.46(16) . . . . ?
C3_2 C4_2 C5_2 C6_2 -0.12(17) . . . . ?
C4_2 C5_2 C6_2 C1_2 0.28(17) . . . . ?
C2_2 C1_2 C6_2 C5_2 0.15(16) . . . . ?
C15_1 C1_2 C6_2 C5_2 178.87(10) . . . . ?
C8_1 C7_1 C1_3 C6_3 -140.52(11) . . . . ?
B2_1 C7_1 C1_3 C6_3 41.15(15) . . . . ?
C8_1 C7_1 C1_3 C2_3 41.39(16) . . . . ?
B2_1 C7_1 C1_3 C2_3 -136.94(11) . . . . ?
C6_3 C1_3 C2_3 C3_3 -0.80(15) . . . . ?
C7_1 C1_3 C2_3 C3_3 177.32(10) . . . . ?
C1_3 C2_3 C3_3 C4_3 0.81(16) . . . . ?
C2_3 C3_3 C4_3 C5_3 0.01(17) . . . . ?
C3_3 C4_3 C5_3 C6_3 -0.82(17) . . . . ?
C4_3 C5_3 C6_3 C1_3 0.83(17) . . . . ?
C2_3 C1_3 C6_3 C5_3 -0.01(16) . . . . ?
C7_1 C1_3 C6_3 C5_3 -178.19(10) . . . . ?
C15_1 C16_1 C1_4 C2_4 59.78(16) . . . . ?
C17_1 C16_1 C1_4 C2_4 -120.21(11) . . . . ?
C15_1 C16_1 C1_4 C6_4 -120.72(12) . . . . ?
C17_1 C16_1 C1_4 C6_4 59.29(14) . . . . ?
C6_4 C1_4 C2_4 C3_4 -0.11(16) . . . . ?
C16_1 C1_4 C2_4 C3_4 179.39(10) . . . . ?
C1_4 C2_4 C3_4 C4_4 1.12(17) . . . . ?
C2_4 C3_4 C4_4 C5_4 -0.48(18) . . . . ?
C3_4 C4_4 C5_4 C6_4 -1.16(18) . . . . ?
C4_4 C5_4 C6_4 C1_4 2.19(18) . . . . ?
C2_4 C1_4 C6_4 C5_4 -1.54(17) . . . . ?
C16_1 C1_4 C6_4 C5_4 178.95(11) . . . . ?
C7_1 C8_1 C1_5 C2_5 57.65(16) . . . . ?
C9_1 C8_1 C1_5 C2_5 -118.29(11) . . . . ?
C7_1 C8_1 C1_5 C6_5 -126.22(12) . . . . ?
C9_1 C8_1 C1_5 C6_5 57.84(14) . . . . ?
C6_5 C1_5 C2_5 C3_5 -0.37(16) . . . . ?
C8_1 C1_5 C2_5 C3_5 175.85(10) . . . . ?
C1_5 C2_5 C3_5 C4_5 0.24(18) . . . . ?
C2_5 C3_5 C4_5 C5_5 0.43(18) . . . . ?
C3_5 C4_5 C5_5 C6_5 -0.96(19) . . . . ?
C4_5 C5_5 C6_5 C1_5 0.83(18) . . . . ?
C2_5 C1_5 C6_5 C5_5 -0.16(17) . . . . ?
C8_1 C1_5 C6_5 C5_5 -176.36(11) . . . . ?
C6_61 C1_61 C2_61 C3_61 0.0 . . . . ?
C1_61 C2_61 C3_61 C4_61 0.0 . . . . ?
C2_61 C3_61 C4_61 C5_61 0.0 . . . . ?
C3_61 C4_61 C5_61 C6_61 0.0 . . . . ?
C4_61 C5_61 C6_61 C1_61 0.0 . . . . ?
C2_61 C1_61 C6_61 C5_61 0.0 . . . . ?
C6_62 C1_62 C2_62 C3_62 0.0 . . . . ?
C1_62 C2_62 C3_62 C4_62 0.0 . . . . ?
C2_62 C3_62 C4_62 C5_62 0.0 . . . . ?
C3_62 C4_62 C5_62 C6_62 0.0 . . . . ?
C4_62 C5_62 C6_62 C1_62 0.0 . . . . ?
C2_62 C1_62 C6_62 C5_62 0.0 . . . . ?
